data_4069444
loop_
_publ_author_name
'Barnea, Eyal'
'Majumder, Supriyo'
'Staples, Richard J.'
'Odom, Aaron L.'

_publ_section_title
;
 One-Step Route to 2,3-Diaminopyrroles Using a Titanium-Catalyzed
 Four-Component Coupling
;
_journal_issue 13
_journal_name_full Organometallics
_journal_page_first 3876
_journal_paper_doi 10.1021/om9001928
_journal_volume 28
_journal_year 2009
_chemical_formula_moiety 'C21 H35 N3 Si'
_chemical_formula_sum 'C21 H35 N3 Si'
_chemical_formula_weight 357.61
_chemical_name_systematic
;

 ?

;
_space_group_IT_number 14
_symmetry_cell_setting monoclinic
_symmetry_space_group_name_Hall '-P 2yn'
_symmetry_space_group_name_H-M 'P 1 21/n 1'
_atom_sites_solution_hydrogens geom
_atom_sites_solution_primary direct
_atom_sites_solution_secondary difmap
_audit_creation_method SHELXL-97
_cell_angle_alpha 90.00
_cell_angle_beta 98.418(3)
_cell_angle_gamma 90.00
_cell_formula_units_Z 4
_cell_length_a 7.0890(15)
_cell_length_b 19.405(4)
_cell_length_c 16.243(3)
_cell_measurement_reflns_used 6074
_cell_measurement_temperature 173(2)
_cell_measurement_theta_max 27.58
_cell_measurement_theta_min 2.45
_cell_volume 2210.3(8)
_computing_cell_refinement 'APEX2 (BRUKER, V2.1-0, 2006)'
_computing_data_collection 'COSMO (BRUKER, V2.0, 2006)'
_computing_data_reduction 'SAINT (BRUKER, V7.34A, 2006)'
_computing_molecular_graphics 'SHELXTL (Sheldrick, Acta Cryst. A64 2008, 112-122)'
_computing_publication_material 'SHELXTL (Sheldrick, Acta Cryst. A64 2008, 112-122)'
_computing_structure_refinement 'SHELXL (Sheldrick, Acta Cryst. A64 2008, 112-122)'
_computing_structure_solution 'SHELXS (Sheldrick, Acta Cryst. A64 2008, 112-122)'
_diffrn_ambient_temperature 173(2)
_diffrn_detector_area_resol_mean 836.6
_diffrn_measured_fraction_theta_full 1.000
_diffrn_measured_fraction_theta_max 0.965
_diffrn_measurement_device_type 'CCD area detector'
_diffrn_measurement_method '\w,and/f 0.5 deg'
_diffrn_radiation_monochromator graphite
_diffrn_radiation_source 'fine-focus sealed tube'
_diffrn_radiation_type MoK\a
_diffrn_radiation_wavelength 0.71073
_diffrn_reflns_av_R_equivalents 0.0686
_diffrn_reflns_av_sigmaI/netI 0.0863
_diffrn_reflns_limit_h_max 9
_diffrn_reflns_limit_h_min -8
_diffrn_reflns_limit_k_max 25
_diffrn_reflns_limit_k_min -24
_diffrn_reflns_limit_l_max 20
_diffrn_reflns_limit_l_min -21
_diffrn_reflns_number 17510
_diffrn_reflns_theta_full 25.00
_diffrn_reflns_theta_max 27.59
_diffrn_reflns_theta_min 1.65
_exptl_absorpt_coefficient_mu 0.114
_exptl_absorpt_correction_T_max 0.7456
_exptl_absorpt_correction_T_min 0.6473
_exptl_absorpt_correction_type multi-scan
_exptl_absorpt_process_details SADABS
_exptl_crystal_colour colorless
_exptl_crystal_density_diffrn 1.075
_exptl_crystal_density_method 'not measured'
_exptl_crystal_description needle
_exptl_crystal_F_000 784
_exptl_crystal_size_max 0.375
_exptl_crystal_size_mid 0.125
_exptl_crystal_size_min 0.100
_refine_diff_density_max 0.551
_refine_diff_density_min -0.460
_refine_diff_density_rms 0.066
_refine_ls_extinction_method none
_refine_ls_goodness_of_fit_ref 1.142
_refine_ls_hydrogen_treatment constr
_refine_ls_matrix_type full
_refine_ls_number_parameters 235
_refine_ls_number_reflns 4941
_refine_ls_number_restraints 0
_refine_ls_restrained_S_all 1.142
_refine_ls_R_factor_all 0.1370
_refine_ls_R_factor_gt 0.0789
_refine_ls_shift/su_max 0.001
_refine_ls_shift/su_mean 0.000
_refine_ls_structure_factor_coef Fsqd
_refine_ls_weighting_details 'calc w=1/[\s^2^(Fo^2^)+(0.0509P)^2^+4.8510P] where P=(Fo^2^+2Fc^2^)/3'
_refine_ls_weighting_scheme calc
_refine_ls_wR_factor_gt 0.1958
_refine_ls_wR_factor_ref 0.2159
_reflns_number_gt 2880
_reflns_number_total 4941
_reflns_threshold_expression >2sigma(I)
_cod_data_source_file om9001928_si_002.cif
_cod_data_source_block 4cctmsphac
_cod_depositor_comments
;
The following automatic conversions were performed:

'_symmetry_cell_setting' value 'Monoclinic' changed to 'monoclinic'
according to /home/saulius/struct/CIF-dictionaries/cif_core.dic
dictionary named 'cif_core.dic' version 2.4.2 from
2011-04-26.

'_exptl_absorpt_correction_type' value 'Multi-scan'
changed to 'multi-scan' according to
/home/saulius/struct/CIF-dictionaries/cif_core.dic dictionary named
'cif_core.dic' version 2.4.2 from 2011-04-26.

Automatic conversion script
Id: cif_fix_values 1715 2011-07-08 13:25:40Z adriana 
;
_cod_original_cell_volume 2210.4(8)
_cod_original_sg_symbol_H-M P2(1)/n
_cod_database_code 4069444

loop_
_symmetry_equiv_pos_as_xyz
'x, y, z'
'-x+1/2, y+1/2, -z+1/2'
'-x, -y, -z'
'x-1/2, -y-1/2, z-1/2'

loop_
_atom_site_label
_atom_site_type_symbol
_atom_site_fract_x
_atom_site_fract_y
_atom_site_fract_z
_atom_site_U_iso_or_equiv
_atom_site_adp_type
_atom_site_occupancy
_atom_site_symmetry_multiplicity
_atom_site_calc_flag
_atom_site_refinement_flags
Si1 Si 0.36390(17) 1.06852(5) 0.27068(7) 0.0319(3) Uani 1 1 d .
N2 N 0.0710(5) 0.92917(16) 0.32838(18) 0.0276(7) Uani 1 1 d .
H2 H -0.0360 0.9495 0.3362 0.033 Uiso 1 1 calc R
N1 N 0.1683(4) 0.91266(15) 0.11694(19) 0.0258(7) Uani 1 1 d .
N3 N -0.0258(4) 0.82882(15) 0.17824(19) 0.0248(7) Uani 1 1 d .
H3 H 0.0295 0.7888 0.1905 0.030 Uiso 1 1 calc R
C13 C 0.2252(8) 1.1056(2) 0.3498(3) 0.0549(14) Uani 1 1 d .
H13A H 0.0938 1.1145 0.3238 0.082 Uiso 1 1 calc R
H13B H 0.2844 1.1489 0.3713 0.082 Uiso 1 1 calc R
H13C H 0.2247 1.0729 0.3957 0.082 Uiso 1 1 calc R
C20 C -0.2809(6) 0.8785(3) 0.0754(3) 0.0547(14) Uani 1 1 d .
H20A H -0.2358 0.9253 0.0901 0.082 Uiso 1 1 calc R
H20B H -0.4190 0.8794 0.0574 0.082 Uiso 1 1 calc R
H20C H -0.2169 0.8611 0.0301 0.082 Uiso 1 1 calc R
C8 C 0.1674(7) 0.8205(3) -0.1168(3) 0.0546(14) Uani 1 1 d .
H8 H 0.1661 0.7997 -0.1698 0.066 Uiso 1 1 calc R
C11 C 0.3718(7) 1.1341(2) 0.1870(3) 0.0485(12) Uani 1 1 d .
H11A H 0.4456 1.1159 0.1453 0.073 Uiso 1 1 calc R
H11B H 0.4321 1.1763 0.2113 0.073 Uiso 1 1 calc R
H11C H 0.2417 1.1445 0.1604 0.073 Uiso 1 1 calc R
C19 C -0.2938(7) 0.7578(2) 0.1277(3) 0.0495(13) Uani 1 1 d .
H19A H -0.2324 0.7430 0.0804 0.074 Uiso 1 1 calc R
H19B H -0.4326 0.7552 0.1126 0.074 Uiso 1 1 calc R
H19C H -0.2535 0.7276 0.1754 0.074 Uiso 1 1 calc R
C7 C 0.1488(7) 0.8910(3) -0.1105(3) 0.0486(13) Uani 1 1 d .
H7 H 0.1376 0.9190 -0.1590 0.058 Uiso 1 1 calc R
C16 C 0.0714(8) 0.8974(2) 0.4712(3) 0.0474(12) Uani 1 1 d .
H16A H 0.0778 0.9454 0.4900 0.071 Uiso 1 1 calc R
H16B H 0.1280 0.8674 0.5167 0.071 Uiso 1 1 calc R
H16C H -0.0621 0.8843 0.4540 0.071 Uiso 1 1 calc R
C12 C 0.6164(7) 1.0533(2) 0.3185(3) 0.0466(12) Uani 1 1 d .
H12A H 0.6199 1.0188 0.3628 0.070 Uiso 1 1 calc R
H12B H 0.6720 1.0965 0.3420 0.070 Uiso 1 1 calc R
H12C H 0.6897 1.0366 0.2759 0.070 Uiso 1 1 calc R
C21 C -0.3406(6) 0.8564(2) 0.2199(3) 0.0453(12) Uani 1 1 d .
H21A H -0.3102 0.8260 0.2682 0.068 Uiso 1 1 calc R
H21B H -0.4783 0.8554 0.2008 0.068 Uiso 1 1 calc R
H21C H -0.3011 0.9036 0.2355 0.068 Uiso 1 1 calc R
C9 C 0.1877(6) 0.7806(3) -0.0466(3) 0.0459(12) Uani 1 1 d .
H9 H 0.2018 0.7321 -0.0514 0.055 Uiso 1 1 calc R
C15 C 0.3845(7) 0.9160(2) 0.4195(3) 0.0457(12) Uani 1 1 d .
H15A H 0.4526 0.9100 0.3716 0.068 Uiso 1 1 calc R
H15B H 0.4497 0.8900 0.4670 0.068 Uiso 1 1 calc R
H15C H 0.3819 0.9650 0.4339 0.068 Uiso 1 1 calc R
C17 C 0.1871(7) 0.8132(2) 0.3742(3) 0.0394(11) Uani 1 1 d .
H17A H 0.0567 0.7954 0.3617 0.059 Uiso 1 1 calc R
H17B H 0.2568 0.7874 0.4209 0.059 Uiso 1 1 calc R
H17C H 0.2516 0.8080 0.3252 0.059 Uiso 1 1 calc R
C10 C 0.1879(6) 0.8096(2) 0.0316(3) 0.0335(9) Uani 1 1 d .
H10 H 0.2031 0.7814 0.0799 0.040 Uiso 1 1 calc R
C6 C 0.1467(6) 0.9209(2) -0.0328(2) 0.0347(10) Uani 1 1 d .
H6 H 0.1321 0.9693 -0.0284 0.042 Uiso 1 1 calc R
C14 C 0.1812(6) 0.88956(19) 0.3974(2) 0.0309(9) Uani 1 1 d .
C18 C -0.2359(5) 0.83194(19) 0.1506(2) 0.0283(9) Uani 1 1 d .
C5 C 0.1656(5) 0.8805(2) 0.0380(2) 0.0276(9) Uani 1 1 d .
C1 C 0.2625(5) 0.97340(19) 0.1396(2) 0.0273(9) Uani 1 1 d .
H1 H 0.3274 1.0005 0.1039 0.033 Uiso 1 1 calc R
C4 C 0.0849(5) 0.88941(18) 0.1848(2) 0.0245(8) Uani 1 1 d .
C2 C 0.2496(5) 0.98934(18) 0.2211(2) 0.0246(8) Uani 1 1 d .
C3 C 0.1356(5) 0.93483(18) 0.2499(2) 0.0239(8) Uani 1 1 d .

loop_
_atom_site_aniso_label
_atom_site_aniso_U_11
_atom_site_aniso_U_22
_atom_site_aniso_U_33
_atom_site_aniso_U_23
_atom_site_aniso_U_13
_atom_site_aniso_U_12
Si1 0.0347(6) 0.0200(5) 0.0404(7) -0.0033(5) 0.0033(5) -0.0045(5)
N2 0.0301(18) 0.0270(16) 0.0263(17) 0.0020(14) 0.0063(14) 0.0055(14)
N1 0.0284(18) 0.0225(16) 0.0264(17) -0.0020(13) 0.0043(14) -0.0031(13)
N3 0.0233(17) 0.0154(14) 0.0349(18) 0.0013(13) 0.0012(13) -0.0012(12)
C13 0.067(4) 0.038(3) 0.063(3) -0.018(2) 0.021(3) -0.001(2)
C20 0.025(2) 0.077(4) 0.060(3) 0.030(3) -0.002(2) -0.001(2)
C8 0.045(3) 0.083(4) 0.039(3) -0.031(3) 0.017(2) -0.004(3)
C11 0.044(3) 0.031(2) 0.067(3) 0.010(2) -0.003(2) -0.010(2)
C19 0.035(3) 0.038(3) 0.073(4) -0.015(2) 0.002(2) -0.011(2)
C7 0.043(3) 0.077(4) 0.029(2) -0.001(2) 0.014(2) 0.003(3)
C16 0.074(4) 0.039(3) 0.031(2) -0.001(2) 0.015(2) 0.007(2)
C12 0.044(3) 0.037(3) 0.053(3) -0.003(2) -0.010(2) -0.009(2)
C21 0.035(3) 0.053(3) 0.051(3) -0.002(2) 0.012(2) 0.005(2)
C9 0.035(3) 0.047(3) 0.058(3) -0.026(2) 0.016(2) -0.006(2)
C15 0.052(3) 0.042(3) 0.039(3) 0.003(2) -0.008(2) 0.002(2)
C17 0.058(3) 0.027(2) 0.031(2) 0.0020(18) -0.001(2) 0.007(2)
C10 0.027(2) 0.032(2) 0.043(2) -0.0071(19) 0.0074(18) 0.0007(18)
C6 0.031(2) 0.042(2) 0.032(2) 0.0026(19) 0.0114(18) 0.0035(19)
C14 0.043(2) 0.025(2) 0.024(2) 0.0003(16) 0.0021(18) -0.0010(18)
C18 0.024(2) 0.027(2) 0.034(2) 0.0006(16) 0.0018(16) -0.0060(16)
C5 0.0184(19) 0.033(2) 0.032(2) -0.0065(17) 0.0056(16) -0.0004(16)
C1 0.027(2) 0.0238(19) 0.032(2) 0.0030(16) 0.0067(16) -0.0049(16)
C4 0.025(2) 0.0201(18) 0.028(2) 0.0013(15) 0.0019(16) -0.0007(15)
C2 0.024(2) 0.0194(18) 0.029(2) 0.0003(15) -0.0007(16) -0.0002(15)
C3 0.0232(19) 0.0206(17) 0.027(2) 0.0017(16) 0.0022(15) -0.0001(16)

loop_
_atom_type_symbol
_atom_type_description
_atom_type_scat_dispersion_real
_atom_type_scat_dispersion_imag
_atom_type_scat_source
C C 0.0033 0.0016 'International Tables Vol C Tables 4.2.6.8 and 6.1.1.4'
H H 0.0000 0.0000 'International Tables Vol C Tables 4.2.6.8 and 6.1.1.4'
N N 0.0061 0.0033 'International Tables Vol C Tables 4.2.6.8 and 6.1.1.4'
Si Si 0.0817 0.0704 'International Tables Vol C Tables 4.2.6.8 and 6.1.1.4'

loop_
_geom_angle_atom_site_label_1
_geom_angle_atom_site_label_2
_geom_angle_atom_site_label_3
_geom_angle
C2 Si1 C11 107.7(2)
C2 Si1 C12 112.28(19)
C11 Si1 C12 106.4(2)
C2 Si1 C13 112.0(2)
C11 Si1 C13 108.2(2)
C12 Si1 C13 110.1(2)
C3 N2 C14 121.0(3)
C3 N2 H2 119.5
C14 N2 H2 119.5
C1 N1 C4 108.1(3)
C1 N1 C5 123.9(3)
C4 N1 C5 128.1(3)
C4 N3 C18 120.6(3)
C4 N3 H3 119.7
C18 N3 H3 119.7
Si1 C13 H13A 109.5
Si1 C13 H13B 109.5
H13A C13 H13B 109.5
Si1 C13 H13C 109.5
H13A C13 H13C 109.5
H13B C13 H13C 109.5
C18 C20 H20A 109.5
C18 C20 H20B 109.5
H20A C20 H20B 109.5
C18 C20 H20C 109.5
H20A C20 H20C 109.5
H20B C20 H20C 109.5
C9 C8 C7 120.0(4)
C9 C8 H8 120.0
C7 C8 H8 120.0
Si1 C11 H11A 109.5
Si1 C11 H11B 109.5
H11A C11 H11B 109.5
Si1 C11 H11C 109.5
H11A C11 H11C 109.5
H11B C11 H11C 109.5
C18 C19 H19A 109.5
C18 C19 H19B 109.5
H19A C19 H19B 109.5
C18 C19 H19C 109.5
H19A C19 H19C 109.5
H19B C19 H19C 109.5
C8 C7 C6 119.6(5)
C8 C7 H7 120.2
C6 C7 H7 120.2
C14 C16 H16A 109.5
C14 C16 H16B 109.5
H16A C16 H16B 109.5
C14 C16 H16C 109.5
H16A C16 H16C 109.5
H16B C16 H16C 109.5
Si1 C12 H12A 109.5
Si1 C12 H12B 109.5
H12A C12 H12B 109.5
Si1 C12 H12C 109.5
H12A C12 H12C 109.5
H12B C12 H12C 109.5
C18 C21 H21A 109.5
C18 C21 H21B 109.5
H21A C21 H21B 109.5
C18 C21 H21C 109.5
H21A C21 H21C 109.5
H21B C21 H21C 109.5
C8 C9 C10 121.2(5)
C8 C9 H9 119.4
C10 C9 H9 119.4
C14 C15 H15A 109.5
C14 C15 H15B 109.5
H15A C15 H15B 109.5
C14 C15 H15C 109.5
H15A C15 H15C 109.5
H15B C15 H15C 109.5
C14 C17 H17A 109.5
C14 C17 H17B 109.5
H17A C17 H17B 109.5
C14 C17 H17C 109.5
H17A C17 H17C 109.5
H17B C17 H17C 109.5
C9 C10 C5 119.0(4)
C9 C10 H10 120.5
C5 C10 H10 120.5
C5 C6 C7 120.4(4)
C5 C6 H6 119.8
C7 C6 H6 119.8
N2 C14 C15 112.3(3)
N2 C14 C16 105.6(3)
C15 C14 C16 110.8(4)
N2 C14 C17 110.2(3)
C15 C14 C17 109.0(4)
C16 C14 C17 108.9(3)
N3 C18 C20 110.4(3)
N3 C18 C21 111.5(3)
C20 C18 C21 110.2(4)
N3 C18 C19 104.8(3)
C20 C18 C19 110.4(4)
C21 C18 C19 109.5(4)
C6 C5 C10 119.8(4)
C6 C5 N1 119.2(3)
C10 C5 N1 121.0(4)
N1 C1 C2 110.6(3)
N1 C1 H1 124.7
C2 C1 H1 124.7
C3 C4 N1 107.7(3)
C3 C4 N3 132.0(3)
N1 C4 N3 120.3(3)
C1 C2 C3 105.4(3)
C1 C2 Si1 121.0(3)
C3 C2 Si1 133.6(3)
C4 C3 N2 123.7(3)
C4 C3 C2 108.2(3)
N2 C3 C2 127.9(3)

loop_
_geom_bond_atom_site_label_1
_geom_bond_atom_site_label_2
_geom_bond_distance
Si1 C2 1.865(4)
Si1 C11 1.869(5)
Si1 C12 1.867(5)
Si1 C13 1.872(5)
N2 C3 1.421(5)
N2 C14 1.485(5)
N2 H2 0.8800
N1 C1 1.378(5)
N1 C4 1.399(5)
N1 C5 1.424(5)
N3 C4 1.409(4)
N3 C18 1.493(5)
N3 H3 0.8800
C13 H13A 0.9800
C13 H13B 0.9800
C13 H13C 0.9800
C20 C18 1.516(6)
C20 H20A 0.9800
C20 H20B 0.9800
C20 H20C 0.9800
C8 C9 1.369(7)
C8 C7 1.380(7)
C8 H8 0.9500
C11 H11A 0.9800
C11 H11B 0.9800
C11 H11C 0.9800
C19 C18 1.527(6)
C19 H19A 0.9800
C19 H19B 0.9800
C19 H19C 0.9800
C7 C6 1.391(6)
C7 H7 0.9500
C16 C14 1.528(6)
C16 H16A 0.9800
C16 H16B 0.9800
C16 H16C 0.9800
C12 H12A 0.9800
C12 H12B 0.9800
C12 H12C 0.9800
C21 C18 1.512(6)
C21 H21A 0.9800
C21 H21B 0.9800
C21 H21C 0.9800
C9 C10 1.388(6)
C9 H9 0.9500
C15 C14 1.522(6)
C15 H15A 0.9800
C15 H15B 0.9800
C15 H15C 0.9800
C17 C14 1.531(5)
C17 H17A 0.9800
C17 H17B 0.9800
C17 H17C 0.9800
C10 C5 1.390(5)
C10 H10 0.9500
C6 C5 1.382(6)
C6 H6 0.9500
C1 C2 1.375(5)
C1 H1 0.9500
C4 C3 1.383(5)
C2 C3 1.450(5)

loop_
_geom_torsion_atom_site_label_1
_geom_torsion_atom_site_label_2
_geom_torsion_atom_site_label_3
_geom_torsion_atom_site_label_4
_geom_torsion
C9 C8 C7 C6 -1.4(7)
C7 C8 C9 C10 0.7(7)
C8 C9 C10 C5 0.5(6)
C8 C7 C6 C5 0.9(7)
C3 N2 C14 C15 57.3(5)
C3 N2 C14 C16 178.2(3)
C3 N2 C14 C17 -64.4(5)
C4 N3 C18 C20 45.5(5)
C4 N3 C18 C21 -77.3(4)
C4 N3 C18 C19 164.4(3)
C7 C6 C5 C10 0.3(6)
C7 C6 C5 N1 178.3(4)
C9 C10 C5 C6 -1.0(6)
C9 C10 C5 N1 -178.9(4)
C1 N1 C5 C6 -40.6(5)
C4 N1 C5 C6 141.3(4)
C1 N1 C5 C10 137.3(4)
C4 N1 C5 C10 -40.7(6)
C4 N1 C1 C2 2.3(4)
C5 N1 C1 C2 -176.1(3)
C1 N1 C4 C3 -2.4(4)
C5 N1 C4 C3 175.9(3)
C1 N1 C4 N3 178.2(3)
C5 N1 C4 N3 -3.4(6)
C18 N3 C4 C3 90.0(5)
C18 N3 C4 N1 -90.9(4)
N1 C1 C2 C3 -1.1(4)
N1 C1 C2 Si1 179.7(3)
C11 Si1 C2 C1 28.6(4)
C12 Si1 C2 C1 -88.2(4)
C13 Si1 C2 C1 147.4(3)
C11 Si1 C2 C3 -150.3(4)
C12 Si1 C2 C3 92.9(4)
C13 Si1 C2 C3 -31.5(5)
N1 C4 C3 N2 177.6(3)
N3 C4 C3 N2 -3.2(6)
N1 C4 C3 C2 1.7(4)
N3 C4 C3 C2 -179.0(4)
C14 N2 C3 C4 90.9(4)
C14 N2 C3 C2 -94.1(5)
C1 C2 C3 C4 -0.4(4)
Si1 C2 C3 C4 178.6(3)
C1 C2 C3 N2 -176.0(4)
Si1 C2 C3 N2 3.0(6)
